data_7703988
loop_
_publ_author_name
'Wallach, C.'
'Mayer, K.'
'Henneberger, T.'
'Klein, W.'
'F\"assler, T F'

_publ_section_title
;
 Intermediates and products of the reaction of Zn(ii) organyls with tetrel
 element Zintl ions: cluster extension versus complexation.
;
_journal_issue 19
_journal_name_full 'Dalton transactions (Cambridge, England : 2003)'
_journal_page_first 6191
_journal_page_last 6198
_journal_paper_doi 10.1039/d0dt01096k
_journal_volume 49
_journal_year 2020
_chemical_formula_moiety '2(C18 H36 K N2 O6), C4 H10 Ge4 Zn2, 2(H3 N)'
_chemical_formula_sum 'C40 H88 Ge4 K2 N6 O12 Zn2'
_chemical_formula_weight 1344.46
_space_group_crystal_system triclinic
_space_group_IT_number 2
_space_group_name_Hall '-P 1'
_space_group_name_H-M_alt 'P -1'
_atom_sites_solution_hydrogens mixed
_atom_sites_solution_primary direct
_atom_sites_solution_secondary difmap
_audit_creation_method SHELXL-2014/7
_audit_update_record
;
2020-02-05 deposited with the CCDC.	2020-04-03 downloaded from the CCDC.
;
_cell_angle_alpha 80.335(4)
_cell_angle_beta 74.598(4)
_cell_angle_gamma 69.591(4)
_cell_formula_units_Z 2
_cell_length_a 11.8593(6)
_cell_length_b 14.5737(7)
_cell_length_c 18.8970(10)
_cell_measurement_reflns_used 79638
_cell_measurement_temperature 150(2)
_cell_measurement_theta_max 38.46
_cell_measurement_theta_min 1.61
_cell_volume 2940.8(3)
_computing_cell_refinement 'STOE X-AREA 1.76'
_computing_data_collection 'STOE X-AREA 1.76'
_computing_data_reduction 'STOE X-AREA 1.76'
_computing_molecular_graphics 'DIAMOND 3.2k'
_computing_structure_refinement SHELXL-2014/7
_computing_structure_solution SHELXS-97
_diffrn_ambient_temperature 150(2)
_diffrn_detector Pilatus300K
_diffrn_detector_area_resol_mean 5.81
_diffrn_measured_fraction_theta_full 0.998
_diffrn_measured_fraction_theta_max 0.999
_diffrn_measurement_device_type 'STOE StadiVari'
_diffrn_measurement_method '\w scans'
_diffrn_radiation_collimation '0.6 mm diameter'
_diffrn_radiation_monochromator 'Graded multilayer mirror'
_diffrn_radiation_type 'Mo K\a'
_diffrn_radiation_wavelength 0.71073
_diffrn_reflns_av_R_equivalents 0.0447
_diffrn_reflns_av_unetI/netI 0.0319
_diffrn_reflns_Laue_measured_fraction_full 0.998
_diffrn_reflns_Laue_measured_fraction_max 0.999
_diffrn_reflns_limit_h_max 14
_diffrn_reflns_limit_h_min -14
_diffrn_reflns_limit_k_max 17
_diffrn_reflns_limit_k_min -17
_diffrn_reflns_limit_l_max 23
_diffrn_reflns_limit_l_min -23
_diffrn_reflns_number 85499
_diffrn_reflns_point_group_measured_fraction_full 0.998
_diffrn_reflns_point_group_measured_fraction_max 0.999
_diffrn_reflns_theta_full 25.242
_diffrn_reflns_theta_max 26.000
_diffrn_reflns_theta_min 2.940
_diffrn_source 'Genix 3D HF Mo'
_diffrn_source_current 1.000
_diffrn_source_power 0.050
_diffrn_source_voltage 50
_exptl_absorpt_coefficient_mu 3.017
_exptl_absorpt_correction_T_max 1.0000
_exptl_absorpt_correction_T_min 0.747
_exptl_absorpt_correction_type empirical
_exptl_absorpt_process_details 'STOE X-AREA 1.76'
_exptl_crystal_colour orange
_exptl_crystal_density_diffrn 1.518
_exptl_crystal_description block
_exptl_crystal_F_000 1384
_exptl_crystal_recrystallization_method 'Re-crystallisation from solvent: Ammonia'
_exptl_crystal_size_max 0.1
_exptl_crystal_size_mid 0.1
_exptl_crystal_size_min 0.1
_refine_diff_density_max 0.727
_refine_diff_density_min -0.400
_refine_diff_density_rms 0.069
_refine_ls_extinction_method none
_refine_ls_goodness_of_fit_ref 0.965
_refine_ls_hydrogen_treatment constr
_refine_ls_matrix_type full
_refine_ls_number_parameters 616
_refine_ls_number_reflns 11531
_refine_ls_number_restraints 0
_refine_ls_restrained_S_all 0.965
_refine_ls_R_factor_all 0.0425
_refine_ls_R_factor_gt 0.0259
_refine_ls_shift/su_max 0.001
_refine_ls_shift/su_mean 0.000
_refine_ls_structure_factor_coef Fsqd
_refine_ls_weighting_details 'w=1/[\s^2^(Fo^2^)+(0.0328P)^2^] where P=(Fo^2^+2Fc^2^)/3'
_refine_ls_weighting_scheme calc
_refine_ls_wR_factor_gt 0.0527
_refine_ls_wR_factor_ref 0.0571
_reflns_number_gt 9084
_reflns_number_total 11531
_reflns_threshold_expression 'I > 2\s(I)'
_cod_data_source_file d0dt01096k2.cif
_cod_data_source_block KM-667
_cod_depositor_comments 'Adding full bibliography for 7703988--7703995.cif.'
_cod_database_code 7703988
_shelx_shelxl_version_number 2014/7
_shelx_space_group_comment
;
The symmetry employed for this shelxl refinement is uniquely defined
by the following loop, which should always be used as a source of
symmetry information in preference to the above space-group names.
They are only intended as comments.
;

loop_
_space_group_symop_operation_xyz
'x, y, z'
'-x, -y, -z'

loop_
_atom_site_label
_atom_site_type_symbol
_atom_site_fract_x
_atom_site_fract_y
_atom_site_fract_z
_atom_site_U_iso_or_equiv
_atom_site_adp_type
_atom_site_occupancy
_atom_site_site_symmetry_order
_atom_site_calc_flag
_atom_site_refinement_flags_posn
_atom_site_refinement_flags_adp
_atom_site_refinement_flags_occupancy
_atom_site_disorder_assembly
_atom_site_disorder_group
Ge1 Ge 0.64135(2) 0.11771(2) 0.29571(2) 0.01819(6) Uani 1 1 d . . . . .
Ge2 Ge 0.56443(2) 0.30385(2) 0.20677(2) 0.01993(6) Uani 1 1 d . . . . .
Ge3 Ge 0.79159(2) 0.19066(2) 0.19672(2) 0.01863(6) Uani 1 1 d . . . . .
Ge4 Ge 0.68369(2) 0.27606(2) 0.31015(2) 0.02175(6) Uani 1 1 d . . . . .
Zn1 Zn 0.61523(3) 0.13556(2) 0.16571(2) 0.02118(7) Uani 1 1 d . . . . .
C1 C 0.5923(2) 0.06614(17) 0.08994(14) 0.0217(5) Uani 1 1 d . . . . .
H1A H 0.6706 0.0469 0.0523 0.026 Uiso 1 1 calc R U . . .
H1B H 0.5754 0.0051 0.1142 0.026 Uiso 1 1 calc R U . . .
C2 C 0.4883(2) 0.1265(2) 0.05106(15) 0.0284(6) Uani 1 1 d . . . . .
H2A H 0.5057 0.1858 0.0250 0.043 Uiso 1 1 calc R U . . .
H2B H 0.4099 0.1452 0.0876 0.043 Uiso 1 1 calc R U . . .
H2C H 0.4826 0.0871 0.0157 0.043 Uiso 1 1 calc R U . . .
Zn2 Zn 0.45526(3) 0.26459(2) 0.33577(2) 0.02315(7) Uani 1 1 d . . . . .
C3 C 0.2876(3) 0.2938(2) 0.40353(17) 0.0366(7) Uani 1 1 d . . . . .
H3A H 0.2502 0.3661 0.4036 0.044 Uiso 1 1 calc R U . . .
H3B H 0.2358 0.2700 0.3825 0.044 Uiso 1 1 calc R U . . .
C4 C 0.2800(4) 0.2509(4) 0.48337(19) 0.0787(16) Uani 1 1 d . . . . .
H4A H 0.3180 0.2824 0.5080 0.118 Uiso 1 1 calc R U . . .
H4B H 0.3239 0.1800 0.4846 0.118 Uiso 1 1 calc R U . . .
H4C H 0.1933 0.2625 0.5087 0.118 Uiso 1 1 calc R U . . .
K1 K 0.01917(4) 0.62237(3) 0.14064(3) 0.01504(10) Uani 1 1 d . . . . .
N1 N 0.06737(18) 0.41040(14) 0.19521(11) 0.0208(4) Uani 1 1 d . . . . .
N2 N -0.02677(18) 0.83162(14) 0.08645(11) 0.0196(4) Uani 1 1 d . . . . .
O1 O 0.24273(14) 0.48354(11) 0.07982(9) 0.0185(3) Uani 1 1 d . . . . .
O2 O 0.22151(15) 0.68410(12) 0.05500(9) 0.0198(3) Uani 1 1 d . . . . .
O3 O -0.15080(15) 0.70924(11) 0.04761(9) 0.0207(4) Uani 1 1 d . . . . .
O4 O -0.14330(15) 0.52741(11) 0.13141(9) 0.0214(4) Uani 1 1 d . . . . .
O5 O 0.00413(16) 0.56722(12) 0.29316(9) 0.0254(4) Uani 1 1 d . . . . .
O6 O -0.09355(17) 0.76590(12) 0.24237(10) 0.0254(4) Uani 1 1 d . . . . .
C5 C 0.1731(2) 0.35020(17) 0.14342(15) 0.0266(6) Uani 1 1 d . . . . .
H5A H 0.1452 0.3460 0.0995 0.032 Uiso 1 1 calc R U . . .
H5B H 0.2012 0.2828 0.1671 0.032 Uiso 1 1 calc R U . . .
C6 C 0.2811(2) 0.38893(18) 0.11873(15) 0.0257(6) Uani 1 1 d . . . . .
H6A H 0.3099 0.3943 0.1620 0.031 Uiso 1 1 calc R U . . .
H6B H 0.3502 0.3434 0.0862 0.031 Uiso 1 1 calc R U . . .
C7 C 0.3463(2) 0.51556(18) 0.04562(14) 0.0226(5) Uani 1 1 d . . . . .
H7A H 0.4063 0.4676 0.0111 0.027 Uiso 1 1 calc R U . . .
H7B H 0.3876 0.5199 0.0835 0.027 Uiso 1 1 calc R U . . .
C8 C 0.3044(2) 0.61467(19) 0.00436(14) 0.0234(5) Uani 1 1 d . . . . .
H8A H 0.3767 0.6361 -0.0210 0.028 Uiso 1 1 calc R U . . .
H8B H 0.2625 0.6105 -0.0333 0.028 Uiso 1 1 calc R U . . .
C9 C 0.1950(2) 0.78091(18) 0.01826(15) 0.0254(6) Uani 1 1 d . . . . .
H9A H 0.1709 0.7811 -0.0281 0.030 Uiso 1 1 calc R U . . .
H9B H 0.2696 0.8016 0.0058 0.030 Uiso 1 1 calc R U . . .
C10 C 0.0912(2) 0.85164(17) 0.06793(15) 0.0243(5) Uani 1 1 d . . . . .
H10A H 0.1165 0.8497 0.1142 0.029 Uiso 1 1 calc R U . . .
H10B H 0.0786 0.9190 0.0436 0.029 Uiso 1 1 calc R U . . .
C11 C -0.0780(2) 0.84883(18) 0.02083(15) 0.0253(6) Uani 1 1 d . . . . .
H11A H -0.0122 0.8153 -0.0199 0.030 Uiso 1 1 calc R U . . .
H11B H -0.1031 0.9201 0.0057 0.030 Uiso 1 1 calc R U . . .
C12 C -0.1874(2) 0.81374(17) 0.03146(16) 0.0270(6) Uani 1 1 d . . . . .
H12A H -0.2537 0.8459 0.0725 0.032 Uiso 1 1 calc R U . . .
H12B H -0.2200 0.8316 -0.0138 0.032 Uiso 1 1 calc R U . . .
C13 C -0.2560(2) 0.67657(18) 0.07226(16) 0.0263(6) Uani 1 1 d . . . . .
H13A H -0.3112 0.7039 0.0374 0.032 Uiso 1 1 calc R U . . .
H13B H -0.3026 0.7001 0.1212 0.032 Uiso 1 1 calc R U . . .
C14 C -0.2152(3) 0.56648(19) 0.07731(16) 0.0278(6) Uani 1 1 d . . . . .
H14A H -0.2883 0.5438 0.0908 0.033 Uiso 1 1 calc R U . . .
H14B H -0.1656 0.5428 0.0289 0.033 Uiso 1 1 calc R U . . .
C15 C -0.1024(2) 0.42197(17) 0.13608(16) 0.0268(6) Uani 1 1 d . . . . .
H15A H -0.0423 0.3983 0.0902 0.032 Uiso 1 1 calc R U . . .
H15B H -0.1735 0.3984 0.1422 0.032 Uiso 1 1 calc R U . . .
C16 C -0.0430(2) 0.38238(18) 0.20058(16) 0.0270(6) Uani 1 1 d . . . . .
H16A H -0.1044 0.4064 0.2460 0.032 Uiso 1 1 calc R U . . .
H16B H -0.0194 0.3098 0.2051 0.032 Uiso 1 1 calc R U . . .
C17 C 0.0961(2) 0.39728(18) 0.26810(14) 0.0262(6) Uani 1 1 d . . . . .
H17A H 0.1790 0.4032 0.2616 0.031 Uiso 1 1 calc R U . . .
H17B H 0.0996 0.3300 0.2901 0.031 Uiso 1 1 calc R U . . .
C18 C 0.0048(3) 0.46964(19) 0.32089(15) 0.0292(6) Uani 1 1 d . . . . .
H18A H -0.0787 0.4648 0.3277 0.035 Uiso 1 1 calc R U . . .
H18B H 0.0272 0.4540 0.3694 0.035 Uiso 1 1 calc R U . . .
C19 C -0.0906(3) 0.6371(2) 0.33906(15) 0.0344(7) Uani 1 1 d . . . . .
H19A H -0.0845 0.6183 0.3911 0.041 Uiso 1 1 calc R U . . .
H19B H -0.1725 0.6382 0.3350 0.041 Uiso 1 1 calc R U . . .
C20 C -0.0773(3) 0.7373(2) 0.31595(15) 0.0364(7) Uani 1 1 d . . . . .
H20A H -0.1399 0.7853 0.3495 0.044 Uiso 1 1 calc R U . . .
H20B H 0.0056 0.7359 0.3186 0.044 Uiso 1 1 calc R U . . .
C21 C -0.0852(3) 0.86287(18) 0.21955(15) 0.0280(6) Uani 1 1 d . . . . .
H21A H -0.0011 0.8630 0.2179 0.034 Uiso 1 1 calc R U . . .
H21B H -0.1447 0.9095 0.2552 0.034 Uiso 1 1 calc R U . . .
C22 C -0.1134(2) 0.89417(17) 0.14440(15) 0.0279(6) Uani 1 1 d . . . . .
H22A H -0.1978 0.8939 0.1472 0.033 Uiso 1 1 calc R U . . .
H22B H -0.1123 0.9625 0.1302 0.033 Uiso 1 1 calc R U . . .
K2 K 0.24912(4) 0.82036(4) 0.35149(3) 0.01732(10) Uani 1 1 d . . . . .
N3 N 0.21751(19) 1.01536(14) 0.26097(12) 0.0220(4) Uani 1 1 d . . . . .
N4 N 0.28249(19) 0.62715(15) 0.44621(12) 0.0240(5) Uani 1 1 d . . . . .
O7 O 0.28677(16) 0.82518(12) 0.19576(9) 0.0239(4) Uani 1 1 d . . . . .
O8 O 0.34593(16) 0.64392(12) 0.28499(9) 0.0248(4) Uani 1 1 d . . . . .
O9 O 0.04309(16) 0.78694(12) 0.45891(9) 0.0256(4) Uani 1 1 d . . . . .
O10 O 0.02687(14) 0.97520(12) 0.38478(10) 0.0231(4) Uani 1 1 d . . . . .
O11 O 0.3647(2) 0.94323(14) 0.37093(13) 0.0453(6) Uani 1 1 d . . . . .
C23 C 0.2188(3) 1.0016(2) 0.18556(15) 0.0303(6) Uani 1 1 d . . . . .
H23A H 0.2326 1.0592 0.1528 0.036 Uiso 1 1 calc R U . . .
H23B H 0.1367 0.9997 0.1844 0.036 Uiso 1 1 calc R U . . .
C24 C 0.3159(3) 0.9097(2) 0.15534(14) 0.0308(6) Uani 1 1 d . . . . .
H24A H 0.3185 0.9096 0.1025 0.037 Uiso 1 1 calc R U . . .
H24B H 0.3980 0.9077 0.1598 0.037 Uiso 1 1 calc R U . . .
C25 C 0.3766(3) 0.7362(2) 0.16916(14) 0.0297(6) Uani 1 1 d . . . . .
H25A H 0.4583 0.7311 0.1764 0.036 Uiso 1 1 calc R U . . .
H25B H 0.3833 0.7361 0.1158 0.036 Uiso 1 1 calc R U . . .
C26 C 0.3388(3) 0.6503(2) 0.21022(14) 0.0310(6) Uani 1 1 d . . . . .
H26A H 0.2533 0.6590 0.2077 0.037 Uiso 1 1 calc R U . . .
H26B H 0.3940 0.5891 0.1877 0.037 Uiso 1 1 calc R U . . .
C27 C 0.3173(3) 0.55984(18) 0.32636(15) 0.0267(6) Uani 1 1 d . . . . .
H27A H 0.3637 0.5008 0.2989 0.032 Uiso 1 1 calc R U . . .
H27B H 0.2280 0.5701 0.3343 0.032 Uiso 1 1 calc R U . . .
C28 C 0.3525(2) 0.54552(18) 0.39934(15) 0.0266(6) Uani 1 1 d . . . . .
H28A H 0.3395 0.4843 0.4262 0.032 Uiso 1 1 calc R U . . .
H28B H 0.4416 0.5371 0.3902 0.032 Uiso 1 1 calc R U . . .
C29 C 0.1600(3) 0.61861(19) 0.48240(17) 0.0352(7) Uani 1 1 d . . . . .
H29A H 0.1694 0.5635 0.5213 0.042 Uiso 1 1 calc R U . . .
H29B H 0.1252 0.6025 0.4457 0.042 Uiso 1 1 calc R U . . .
C30 C 0.0698(3) 0.7113(2) 0.51657(16) 0.0392(7) Uani 1 1 d . . . . .
H30A H -0.0071 0.6988 0.5454 0.047 Uiso 1 1 calc R U . . .
H30B H 0.1063 0.7317 0.5502 0.047 Uiso 1 1 calc R U . . .
C31 C -0.0415(2) 0.87577(19) 0.48854(15) 0.0286(6) Uani 1 1 d . . . . .
H31A H -0.0024 0.9011 0.5177 0.034 Uiso 1 1 calc R U . . .
H31B H -0.1156 0.8629 0.5215 0.034 Uiso 1 1 calc R U . . .
C32 C -0.0781(2) 0.95010(19) 0.42716(16) 0.0297(6) Uani 1 1 d . . . . .
H32A H -0.1113 0.9229 0.3956 0.036 Uiso 1 1 calc R U . . .
H32B H -0.1433 1.0095 0.4474 0.036 Uiso 1 1 calc R U . . .
C33 C -0.0038(2) 1.04579(18) 0.32451(16) 0.0276(6) Uani 1 1 d . . . . .
H33A H -0.0815 1.0987 0.3419 0.033 Uiso 1 1 calc R U . . .
H33B H -0.0160 1.0138 0.2861 0.033 Uiso 1 1 calc R U . . .
C34 C 0.0994(2) 1.08816(18) 0.29308(16) 0.0273(6) Uani 1 1 d . . . . .
H34A H 0.0750 1.1412 0.2545 0.033 Uiso 1 1 calc R U . . .
H34B H 0.1120 1.1180 0.3325 0.033 Uiso 1 1 calc R U . . .
C35 C 0.3227(2) 1.04595(19) 0.26265(15) 0.0271(6) Uani 1 1 d . . . . .
H35A H 0.3089 1.1143 0.2402 0.033 Uiso 1 1 calc R U . . .
H35B H 0.3984 1.0037 0.2319 0.033 Uiso 1 1 calc R U . . .
C36 C 0.3439(2) 1.04081(18) 0.33824(15) 0.0254(6) Uani 1 1 d . . . . .
H36A H 0.4164 1.0616 0.3349 0.030 Uiso 1 1 calc R U . . .
H36B H 0.2710 1.0857 0.3690 0.030 Uiso 1 1 calc R U . . .
C37A C 0.4081(3) 0.9272(2) 0.43621(15) 0.0279(6) Uani 0.559(10) 1 d . . P A 1
H37A H 0.3625 0.9835 0.4667 0.033 Uiso 0.559(10) 1 calc R U P A 1
H37B H 0.4970 0.9204 0.4240 0.033 Uiso 0.559(10) 1 calc R U P A 1
C38A C 0.3873(5) 0.8314(4) 0.4792(3) 0.0214(15) Uani 0.559(10) 1 d . . P A 1
H38A H 0.4240 0.8141 0.5230 0.026 Uiso 0.559(10) 1 calc R U P A 1
H38B H 0.2980 0.8400 0.4958 0.026 Uiso 0.559(10) 1 calc R U P A 1
O12A O 0.4455(5) 0.7575(3) 0.4300(3) 0.0222(11) Uani 0.559(10) 1 d . . P A 1
C37B C 0.4081(3) 0.9272(2) 0.43621(15) 0.0279(6) Uani 0.441(10) 1 d . . P A 2
H37C H 0.3374 0.9524 0.4775 0.033 Uiso 0.441(10) 1 calc R U P A 2
H37D H 0.4657 0.9648 0.4304 0.033 Uiso 0.441(10) 1 calc R U P A 2
C38B C 0.4723(7) 0.8215(5) 0.4548(4) 0.032(2) Uani 0.441(10) 1 d . . P A 2
H38C H 0.5480 0.7965 0.4164 0.038 Uiso 0.441(10) 1 calc R U P A 2
H38D H 0.4956 0.8125 0.5027 0.038 Uiso 0.441(10) 1 calc R U P A 2
O12B O 0.3863(7) 0.7700(4) 0.4586(4) 0.0282(16) Uani 0.441(10) 1 d . . P A 2
C39 C 0.4596(3) 0.6627(2) 0.47107(19) 0.0450(9) Uani 1 1 d . . . . .
H39A H 0.4949 0.6627 0.5130 0.054 Uiso 1 1 calc R U . A 1
H39B H 0.5226 0.6132 0.4388 0.054 Uiso 1 1 calc R U . A 1
C40 C 0.3507(3) 0.6260(2) 0.50176(16) 0.0355(7) Uani 1 1 d . . . . .
H40A H 0.3800 0.5580 0.5241 0.043 Uiso 1 1 calc R U . . .
H40B H 0.2931 0.6673 0.5414 0.043 Uiso 1 1 calc R U . . .
N5 N 0.6510(2) 0.55733(19) 0.28661(15) 0.0435(7) Uani 1 1 d . . . . .
H5C H 0.6501 0.4942 0.2942 0.065 Uiso 1 1 d R U . . .
H5D H 0.7067 0.5645 0.2442 0.065 Uiso 1 1 d R U . . .
H5E H 0.5746 0.5988 0.2830 0.065 Uiso 1 1 d R U . . .
N6 N 0.6040(3) 0.8069(3) 0.25359(18) 0.0661(9) Uani 1 1 d . . . . .
H6C H 0.5793 0.8737 0.2478 0.099 Uiso 1 1 d R U . . .
H6D H 0.6839 0.7835 0.2580 0.099 Uiso 1 1 d R U . . .
H6E H 0.5553 0.7871 0.2949 0.099 Uiso 1 1 d R U . . .

loop_
_atom_site_aniso_label
_atom_site_aniso_U_11
_atom_site_aniso_U_22
_atom_site_aniso_U_33
_atom_site_aniso_U_23
_atom_site_aniso_U_13
_atom_site_aniso_U_12
Ge1 0.01922(12) 0.01641(12) 0.01724(13) 0.00259(9) -0.00432(10) -0.00527(9)
Ge2 0.02143(13) 0.01724(12) 0.01750(13) 0.00139(10) -0.00612(10) -0.00175(10)
Ge3 0.01592(12) 0.02258(13) 0.01707(13) -0.00155(10) -0.00193(9) -0.00713(10)
Ge4 0.02448(13) 0.02537(13) 0.01879(14) -0.00506(10) -0.00522(10) -0.01036(11)
Zn1 0.02248(14) 0.02325(14) 0.01910(15) -0.00420(11) -0.00572(11) -0.00700(11)
C1 0.0224(12) 0.0214(12) 0.0207(13) -0.0059(10) -0.0030(10) -0.0057(10)
C2 0.0271(13) 0.0312(14) 0.0259(14) -0.0093(11) -0.0073(11) -0.0037(11)
Zn2 0.01898(14) 0.02441(15) 0.02165(16) -0.00417(12) 0.00154(11) -0.00503(11)
C3 0.0265(14) 0.0405(16) 0.0399(18) -0.0171(13) 0.0106(12) -0.0143(12)
C4 0.084(3) 0.161(5) 0.0279(19) -0.032(2) 0.0146(19) -0.092(3)
K1 0.0155(2) 0.0132(2) 0.0151(2) -0.00005(18) -0.00334(18) -0.00360(18)
N1 0.0213(10) 0.0162(10) 0.0224(11) 0.0038(8) -0.0047(8) -0.0056(8)
N2 0.0213(10) 0.0153(9) 0.0224(11) 0.0012(8) -0.0083(8) -0.0048(8)
O1 0.0137(8) 0.0179(8) 0.0223(9) 0.0004(7) -0.0034(6) -0.0044(6)
O2 0.0220(8) 0.0196(8) 0.0171(9) -0.0001(7) -0.0015(7) -0.0085(7)
O3 0.0215(8) 0.0152(8) 0.0253(10) 0.0022(7) -0.0095(7) -0.0042(7)
O4 0.0279(9) 0.0166(8) 0.0246(10) 0.0028(7) -0.0129(7) -0.0100(7)
O5 0.0303(10) 0.0244(9) 0.0167(9) 0.0021(7) -0.0017(7) -0.0075(7)
O6 0.0358(10) 0.0195(9) 0.0192(9) -0.0045(7) -0.0076(8) -0.0044(7)
C5 0.0303(14) 0.0131(11) 0.0311(15) 0.0006(10) -0.0060(11) -0.0020(10)
C6 0.0191(12) 0.0189(12) 0.0299(15) 0.0007(10) -0.0039(10) 0.0029(10)
C7 0.0128(11) 0.0277(13) 0.0261(14) -0.0085(10) 0.0005(9) -0.0057(9)
C8 0.0201(12) 0.0323(14) 0.0180(13) -0.0068(10) 0.0037(10) -0.0123(10)
C9 0.0270(13) 0.0257(13) 0.0245(14) 0.0089(11) -0.0051(11) -0.0151(11)
C10 0.0306(13) 0.0161(12) 0.0297(15) 0.0044(10) -0.0097(11) -0.0125(10)
C11 0.0333(14) 0.0181(12) 0.0264(14) 0.0068(10) -0.0140(11) -0.0089(10)
C12 0.0326(14) 0.0147(11) 0.0352(16) 0.0041(10) -0.0194(12) -0.0034(10)
C13 0.0241(13) 0.0251(13) 0.0334(15) 0.0034(11) -0.0168(11) -0.0075(10)
C14 0.0350(14) 0.0275(13) 0.0315(15) 0.0030(11) -0.0203(12) -0.0160(11)
C15 0.0309(14) 0.0171(12) 0.0371(16) 0.0022(11) -0.0118(12) -0.0124(10)
C16 0.0273(13) 0.0186(12) 0.0355(16) 0.0088(11) -0.0093(11) -0.0111(10)
C17 0.0304(14) 0.0210(12) 0.0243(14) 0.0087(10) -0.0095(11) -0.0070(10)
C18 0.0351(15) 0.0298(14) 0.0202(14) 0.0081(11) -0.0060(11) -0.0123(12)
C19 0.0417(16) 0.0356(15) 0.0158(13) -0.0038(11) 0.0008(12) -0.0046(13)
C20 0.0546(19) 0.0314(15) 0.0193(14) -0.0068(12) -0.0087(13) -0.0064(13)
C21 0.0359(15) 0.0174(12) 0.0286(15) -0.0071(11) -0.0063(12) -0.0042(11)
C22 0.0320(14) 0.0126(11) 0.0332(16) -0.0022(10) -0.0084(12) 0.0009(10)
K2 0.0179(2) 0.0174(2) 0.0164(3) -0.00046(19) -0.00501(19) -0.00501(19)
N3 0.0246(11) 0.0203(10) 0.0221(11) 0.0038(8) -0.0078(9) -0.0091(8)
N4 0.0300(11) 0.0211(10) 0.0178(11) 0.0002(8) -0.0070(9) -0.0039(9)
O7 0.0272(9) 0.0261(9) 0.0168(9) -0.0016(7) -0.0017(7) -0.0088(7)
O8 0.0356(10) 0.0218(9) 0.0183(9) -0.0038(7) -0.0111(8) -0.0058(8)
O9 0.0286(9) 0.0211(9) 0.0189(9) -0.0018(7) 0.0039(7) -0.0048(7)
O10 0.0154(8) 0.0212(8) 0.0298(10) 0.0009(7) -0.0041(7) -0.0046(7)
O11 0.0854(17) 0.0265(10) 0.0477(14) 0.0144(9) -0.0506(13) -0.0282(11)
C23 0.0442(16) 0.0297(14) 0.0217(14) 0.0117(11) -0.0139(12) -0.0189(12)
C24 0.0417(16) 0.0399(16) 0.0160(13) 0.0038(11) -0.0040(11) -0.0242(13)
C25 0.0316(14) 0.0389(15) 0.0159(13) -0.0078(11) -0.0036(11) -0.0067(12)
C26 0.0451(16) 0.0287(14) 0.0174(13) -0.0089(11) -0.0113(12) -0.0035(12)
C27 0.0346(14) 0.0174(12) 0.0287(15) -0.0045(10) -0.0120(11) -0.0042(11)
C28 0.0333(14) 0.0169(12) 0.0281(15) 0.0006(10) -0.0130(11) -0.0026(10)
C29 0.0374(16) 0.0242(14) 0.0339(16) 0.0082(12) 0.0017(13) -0.0097(12)
C30 0.0400(16) 0.0356(16) 0.0254(15) 0.0071(12) 0.0069(12) -0.0068(13)
C31 0.0264(13) 0.0281(14) 0.0278(15) -0.0112(11) 0.0091(11) -0.0115(11)
C32 0.0173(12) 0.0230(13) 0.0446(17) -0.0097(12) 0.0022(11) -0.0049(10)
C33 0.0227(13) 0.0208(12) 0.0378(16) 0.0011(11) -0.0139(11) -0.0015(10)
C34 0.0297(14) 0.0156(12) 0.0356(16) 0.0054(11) -0.0145(12) -0.0041(10)
C35 0.0306(14) 0.0241(13) 0.0294(15) 0.0067(11) -0.0068(11) -0.0159(11)
C36 0.0271(13) 0.0205(12) 0.0314(15) 0.0019(11) -0.0078(11) -0.0121(10)
C37A 0.0337(14) 0.0301(14) 0.0269(15) -0.0061(11) -0.0141(12) -0.0116(11)
C38A 0.025(3) 0.024(3) 0.014(2) 0.0033(19) -0.007(2) -0.007(2)
O12A 0.024(2) 0.0202(18) 0.022(2) 0.0029(16) -0.0087(18) -0.0051(17)
C37B 0.0337(14) 0.0301(14) 0.0269(15) -0.0061(11) -0.0141(12) -0.0116(11)
C38B 0.027(5) 0.045(4) 0.030(4) -0.003(3) -0.015(3) -0.015(3)
O12B 0.028(4) 0.031(3) 0.030(3) 0.003(3) -0.016(3) -0.011(3)
C39 0.073(2) 0.0263(15) 0.052(2) 0.0134(14) -0.0496(18) -0.0161(15)
C40 0.0562(19) 0.0214(13) 0.0239(15) 0.0008(11) -0.0195(13) 0.0003(13)
N5 0.0357(14) 0.0383(14) 0.0423(16) -0.0020(12) 0.0015(12) -0.0025(11)
N6 0.0442(17) 0.089(3) 0.057(2) 0.0065(18) -0.0174(15) -0.0125(17)

loop_
_atom_type_symbol
_atom_type_description
_atom_type_scat_dispersion_real
_atom_type_scat_dispersion_imag
_atom_type_scat_source
C C 0.0033 0.0016 'International Tables Vol C Tables 4.2.6.8 and 6.1.1.4'
H H 0.0000 0.0000 'International Tables Vol C Tables 4.2.6.8 and 6.1.1.4'
N N 0.0061 0.0033 'International Tables Vol C Tables 4.2.6.8 and 6.1.1.4'
O O 0.0106 0.0060 'International Tables Vol C Tables 4.2.6.8 and 6.1.1.4'
K K 0.2009 0.2494 'International Tables Vol C Tables 4.2.6.8 and 6.1.1.4'
Zn Zn 0.2839 1.4301 'International Tables Vol C Tables 4.2.6.8 and 6.1.1.4'
Ge Ge 0.1547 1.8001 'International Tables Vol C Tables 4.2.6.8 and 6.1.1.4'

loop_
_geom_angle_atom_site_label_1
_geom_angle_atom_site_label_2
_geom_angle_atom_site_label_3
_geom_angle
_geom_angle_site_symmetry_1
_geom_angle_site_symmetry_3
_geom_angle_publ_flag
Zn1 Ge1 Zn2 94.714(13) . . ?
Zn1 Ge1 Ge3 64.140(11) . . ?
Zn2 Ge1 Ge3 104.558(13) . . ?
Zn1 Ge1 Ge4 105.251(13) . . ?
Zn2 Ge1 Ge4 63.100(11) . . ?
Ge3 Ge1 Ge4 56.962(11) . . ?
Zn1 Ge1 Ge2 54.461(10) . . ?
Zn2 Ge1 Ge2 54.267(10) . . ?
Ge3 Ge1 Ge2 55.800(10) . . ?
Ge4 Ge1 Ge2 55.862(10) . . ?
Zn2 Ge2 Zn1 95.017(13) . . ?
Zn2 Ge2 Ge3 104.609(13) . . ?
Zn1 Ge2 Ge3 63.945(11) . . ?
Zn2 Ge2 Ge4 63.176(11) . . ?
Zn1 Ge2 Ge4 104.984(13) . . ?
Ge3 Ge2 Ge4 56.732(11) . . ?
Zn2 Ge2 Ge1 54.709(10) . . ?
Zn1 Ge2 Ge1 54.409(10) . . ?
Ge3 Ge2 Ge1 55.415(9) . . ?
Ge4 Ge2 Ge1 55.622(10) . . ?
Ge4 Ge3 Ge1 61.747(11) . . ?
Ge4 Ge3 Ge2 61.771(11) . . ?
Ge1 Ge3 Ge2 68.785(11) . . ?
Ge4 Ge3 Zn1 103.221(13) . . ?
Ge1 Ge3 Zn1 56.684(10) . . ?
Ge2 Ge3 Zn1 56.595(10) . . ?
Ge3 Ge4 Ge1 61.291(11) . . ?
Ge3 Ge4 Ge2 61.497(11) . . ?
Ge1 Ge4 Ge2 68.515(11) . . ?
Ge3 Ge4 Zn2 103.335(13) . . ?
Ge1 Ge4 Zn2 57.179(11) . . ?
Ge2 Ge4 Zn2 56.754(11) . . ?
C1 Zn1 Ge1 143.71(7) . . ?
C1 Zn1 Ge2 142.22(7) . . ?
Ge1 Zn1 Ge2 71.130(12) . . ?
C1 Zn1 Ge3 139.92(7) . . ?
Ge1 Zn1 Ge3 59.176(10) . . ?
Ge2 Zn1 Ge3 59.460(11) . . ?
C2 C1 Zn1 114.70(17) . . ?
C2 C1 H1A 108.6 . . ?
Zn1 C1 H1A 108.6 . . ?
C2 C1 H1B 108.6 . . ?
Zn1 C1 H1B 108.6 . . ?
H1A C1 H1B 107.6 . . ?
C1 C2 H2A 109.5 . . ?
C1 C2 H2B 109.5 . . ?
H2A C2 H2B 109.5 . . ?
C1 C2 H2C 109.5 . . ?
H2A C2 H2C 109.5 . . ?
H2B C2 H2C 109.5 . . ?
C3 Zn2 Ge2 142.21(10) . . ?
C3 Zn2 Ge1 139.00(9) . . ?
Ge2 Zn2 Ge1 71.024(11) . . ?
C3 Zn2 Ge4 146.29(9) . . ?
Ge2 Zn2 Ge4 60.070(11) . . ?
Ge1 Zn2 Ge4 59.721(11) . . ?
C4 C3 Zn2 117.5(3) . . ?
C4 C3 H3A 107.9 . . ?
Zn2 C3 H3A 107.9 . . ?
C4 C3 H3B 107.9 . . ?
Zn2 C3 H3B 107.9 . . ?
H3A C3 H3B 107.2 . . ?
C3 C4 H4A 109.5 . . ?
C3 C4 H4B 109.5 . . ?
H4A C4 H4B 109.5 . . ?
C3 C4 H4C 109.5 . . ?
H4A C4 H4C 109.5 . . ?
H4B C4 H4C 109.5 . . ?
O4 K1 O1 99.09(5) . . ?
O4 K1 O6 111.29(5) . . ?
O1 K1 O6 144.37(5) . . ?
O4 K1 O5 93.87(5) . . ?
O1 K1 O5 101.00(5) . . ?
O6 K1 O5 60.01(5) . . ?
O4 K1 O3 60.39(5) . . ?
O1 K1 O3 116.48(5) . . ?
O6 K1 O3 95.10(5) . . ?
O5 K1 O3 136.43(5) . . ?
O4 K1 O2 142.14(5) . . ?
O1 K1 O2 59.64(5) . . ?
O6 K1 O2 101.40(5) . . ?
O5 K1 O2 119.46(5) . . ?
O3 K1 O2 99.13(5) . . ?
O4 K1 N2 119.67(5) . . ?
O1 K1 N2 119.09(5) . . ?
O6 K1 N2 60.96(5) . . ?
O5 K1 N2 119.28(6) . . ?
O3 K1 N2 61.16(5) . . ?
O2 K1 N2 61.12(5) . . ?
O4 K1 N1 60.63(5) . . ?
O1 K1 N1 60.59(5) . . ?
O6 K1 N1 119.17(6) . . ?
O5 K1 N1 60.77(6) . . ?
O3 K1 N1 119.08(5) . . ?
O2 K1 N1 118.53(5) . . ?
N2 K1 N1 179.64(6) . . ?
C17 N1 C5 110.02(19) . . ?
C17 N1 C16 110.41(19) . . ?
C5 N1 C16 109.7(2) . . ?
C17 N1 K1 107.93(14) . . ?
C5 N1 K1 109.12(13) . . ?
C16 N1 K1 109.59(13) . . ?
C10 N2 C11 110.68(19) . . ?
C10 N2 C22 109.2(2) . . ?
C11 N2 C22 110.86(19) . . ?
C10 N2 K1 108.25(13) . . ?
C11 N2 K1 107.95(14) . . ?
C22 N2 K1 109.84(14) . . ?
C7 O1 C6 110.32(17) . . ?
C7 O1 K1 118.78(13) . . ?
C6 O1 K1 119.08(13) . . ?
C8 O2 C9 109.67(18) . . ?
C8 O2 K1 112.49(13) . . ?
C9 O2 K1 118.12(13) . . ?
C13 O3 C12 110.79(18) . . ?
C13 O3 K1 110.93(13) . . ?
C12 O3 K1 118.20(14) . . ?
C14 O4 C15 110.19(19) . . ?
C14 O4 K1 117.72(13) . . ?
C15 O4 K1 118.83(13) . . ?
C19 O5 C18 110.57(19) . . ?
C19 O5 K1 113.44(14) . . ?
C18 O5 K1 118.96(15) . . ?
C20 O6 C21 110.4(2) . . ?
C20 O6 K1 117.28(15) . . ?
C21 O6 K1 118.35(14) . . ?
N1 C5 C6 114.2(2) . . ?
N1 C5 H5A 108.7 . . ?
C6 C5 H5A 108.7 . . ?
N1 C5 H5B 108.7 . . ?
C6 C5 H5B 108.7 . . ?
H5A C5 H5B 107.6 . . ?
O1 C6 C5 108.71(19) . . ?
O1 C6 H6A 109.9 . . ?
C5 C6 H6A 109.9 . . ?
O1 C6 H6B 109.9 . . ?
C5 C6 H6B 109.9 . . ?
H6A C6 H6B 108.3 . . ?
O1 C7 C8 109.63(19) . . ?
O1 C7 H7A 109.7 . . ?
C8 C7 H7A 109.7 . . ?
O1 C7 H7B 109.7 . . ?
C8 C7 H7B 109.7 . . ?
H7A C7 H7B 108.2 . . ?
O2 C8 C7 109.3(2) . . ?
O2 C8 H8A 109.8 . . ?
C7 C8 H8A 109.8 . . ?
O2 C8 H8B 109.8 . . ?
C7 C8 H8B 109.8 . . ?
H8A C8 H8B 108.3 . . ?
O2 C9 C10 109.49(19) . . ?
O2 C9 H9A 109.8 . . ?
C10 C9 H9A 109.8 . . ?
O2 C9 H9B 109.8 . . ?
C10 C9 H9B 109.8 . . ?
H9A C9 H9B 108.2 . . ?
N2 C10 C9 114.6(2) . . ?
N2 C10 H10A 108.6 . . ?
C9 C10 H10A 108.6 . . ?
N2 C10 H10B 108.6 . . ?
C9 C10 H10B 108.6 . . ?
H10A C10 H10B 107.6 . . ?
N2 C11 C12 114.4(2) . . ?
N2 C11 H11A 108.7 . . ?
C12 C11 H11A 108.7 . . ?
N2 C11 H11B 108.7 . . ?
C12 C11 H11B 108.7 . . ?
H11A C11 H11B 107.6 . . ?
O3 C12 C11 109.70(19) . . ?
O3 C12 H12A 109.7 . . ?
C11 C12 H12A 109.7 . . ?
O3 C12 H12B 109.7 . . ?
C11 C12 H12B 109.7 . . ?
H12A C12 H12B 108.2 . . ?
O3 C13 C14 109.6(2) . . ?
O3 C13 H13A 109.7 . . ?
C14 C13 H13A 109.7 . . ?
O3 C13 H13B 109.7 . . ?
C14 C13 H13B 109.7 . . ?
H13A C13 H13B 108.2 . . ?
O4 C14 C13 109.7(2) . . ?
O4 C14 H14A 109.7 . . ?
C13 C14 H14A 109.7 . . ?
O4 C14 H14B 109.7 . . ?
C13 C14 H14B 109.7 . . ?
H14A C14 H14B 108.2 . . ?
O4 C15 C16 109.3(2) . . ?
O4 C15 H15A 109.8 . . ?
C16 C15 H15A 109.8 . . ?
O4 C15 H15B 109.8 . . ?
C16 C15 H15B 109.8 . . ?
H15A C15 H15B 108.3 . . ?
N1 C16 C15 113.9(2) . . ?
N1 C16 H16A 108.8 . . ?
C15 C16 H16A 108.8 . . ?
N1 C16 H16B 108.8 . . ?
C15 C16 H16B 108.8 . . ?
H16A C16 H16B 107.7 . . ?
N1 C17 C18 114.2(2) . . ?
N1 C17 H17A 108.7 . . ?
C18 C17 H17A 108.7 . . ?
N1 C17 H17B 108.7 . . ?
C18 C17 H17B 108.7 . . ?
H17A C17 H17B 107.6 . . ?
O5 C18 C17 110.1(2) . . ?
O5 C18 H18A 109.6 . . ?
C17 C18 H18A 109.6 . . ?
O5 C18 H18B 109.6 . . ?
C17 C18 H18B 109.6 . . ?
H18A C18 H18B 108.1 . . ?
O5 C19 C20 109.7(2) . . ?
O5 C19 H19A 109.7 . . ?
C20 C19 H19A 109.7 . . ?
O5 C19 H19B 109.7 . . ?
C20 C19 H19B 109.7 . . ?
H19A C19 H19B 108.2 . . ?
O6 C20 C19 109.1(2) . . ?
O6 C20 H20A 109.9 . . ?
C19 C20 H20A 109.9 . . ?
O6 C20 H20B 109.9 . . ?
C19 C20 H20B 109.9 . . ?
H20A C20 H20B 108.3 . . ?
O6 C21 C22 109.0(2) . . ?
O6 C21 H21A 109.9 . . ?
C22 C21 H21A 109.9 . . ?
O6 C21 H21B 109.9 . . ?
C22 C21 H21B 109.9 . . ?
H21A C21 H21B 108.3 . . ?
N2 C22 C21 114.2(2) . . ?
N2 C22 H22A 108.7 . . ?
C21 C22 H22A 108.7 . . ?
N2 C22 H22B 108.7 . . ?
C21 C22 H22B 108.7 . . ?
H22A C22 H22B 107.6 . . ?
O11 K2 O12B 59.97(13) . . ?
O11 K2 O8 130.07(7) . . ?
O12B K2 O8 98.82(15) . . ?
O11 K2 O10 87.05(6) . . ?
O12B K2 O10 114.02(17) . . ?
O8 K2 O10 140.38(5) . . ?
O11 K2 O7 104.46(6) . . ?
O12B K2 O7 139.38(18) . . ?
O8 K2 O7 60.86(5) . . ?
O10 K2 O7 101.21(5) . . ?
O11 K2 O9 122.19(7) . . ?
O12B K2 O9 90.09(18) . . ?
O8 K2 O9 100.45(5) . . ?
O10 K2 O9 59.89(5) . . ?
O7 K2 O9 126.23(5) . . ?
O11 K2 O12A 57.18(9) . . ?
O8 K2 O12A 90.43(10) . . ?
O10 K2 O12A 126.11(11) . . ?
O7 K2 O12A 124.37(13) . . ?
O9 K2 O12A 103.91(12) . . ?
O11 K2 N3 60.30(6) . . ?
O12B K2 N3 120.21(13) . . ?
O8 K2 N3 121.31(6) . . ?
O10 K2 N3 60.25(5) . . ?
O7 K2 N3 61.03(5) . . ?
O9 K2 N3 119.72(5) . . ?
O12A K2 N3 115.99(9) . . ?
O11 K2 N4 118.07(6) . . ?
O12B K2 N4 58.13(13) . . ?
O8 K2 N4 60.22(5) . . ?
O10 K2 N4 119.39(5) . . ?
O7 K2 N4 120.63(6) . . ?
O9 K2 N4 60.18(5) . . ?
O12A K2 N4 62.62(9) . . ?
N3 K2 N4 178.19(6) . . ?
O11 K2 C38A 45.71(9) . . ?
O8 K2 C38A 114.72(10) . . ?
O10 K2 C38A 101.05(10) . . ?
O7 K2 C38A 141.11(10) . . ?
O9 K2 C38A 92.57(10) . . ?
O12A K2 C38A 25.08(15) . . ?
N3 K2 C38A 104.86(9) . . ?
N4 K2 C38A 73.39(9) . . ?
C23 N3 C35 111.1(2) . . ?
C23 N3 C34 109.9(2) . . ?
C35 N3 C34 110.7(2) . . ?
C23 N3 K2 108.67(14) . . ?
C35 N3 K2 106.20(14) . . ?
C34 N3 K2 110.16(14) . . ?
C28 N4 C29 109.5(2) . . ?
C28 N4 C40 110.0(2) . . ?
C29 N4 C40 110.5(2) . . ?
C28 N4 K2 109.33(14) . . ?
C29 N4 K2 108.69(14) . . ?
C40 N4 K2 108.74(15) . . ?
C25 O7 C24 111.28(19) . . ?
C25 O7 K2 110.57(14) . . ?
C24 O7 K2 114.74(15) . . ?
C26 O8 C27 111.7(2) . . ?
C26 O8 K2 115.99(14) . . ?
C27 O8 K2 117.83(14) . . ?
C31 O9 C30 110.6(2) . . ?
C31 O9 K2 111.80(13) . . ?
C30 O9 K2 117.05(15) . . ?
C32 O10 C33 110.98(19) . . ?
C32 O10 K2 117.05(13) . . ?
C33 O10 K2 115.72(14) . . ?
C37B O11 C36 113.3(2) . . ?
C37A O11 C36 113.3(2) . . ?
C37B O11 K2 117.99(15) . . ?
C37A O11 K2 117.99(15) . . ?
C36 O11 K2 124.09(15) . . ?
N3 C23 C24 114.4(2) . . ?
N3 C23 H23A 108.7 . . ?
C24 C23 H23A 108.7 . . ?
N3 C23 H23B 108.7 . . ?
C24 C23 H23B 108.7 . . ?
H23A C23 H23B 107.6 . . ?
O7 C24 C23 109.3(2) . . ?
O7 C24 H24A 109.8 . . ?
C23 C24 H24A 109.8 . . ?
O7 C24 H24B 109.8 . . ?
C23 C24 H24B 109.8 . . ?
H24A C24 H24B 108.3 . . ?
O7 C25 C26 109.3(2) . . ?
O7 C25 H25A 109.8 . . ?
C26 C25 H25A 109.8 . . ?
O7 C25 H25B 109.8 . . ?
C26 C25 H25B 109.8 . . ?
H25A C25 H25B 108.3 . . ?
O8 C26 C25 109.0(2) . . ?
O8 C26 H26A 109.9 . . ?
C25 C26 H26A 109.9 . . ?
O8 C26 H26B 109.9 . . ?
C25 C26 H26B 109.9 . . ?
H26A C26 H26B 108.3 . . ?
O8 C27 C28 108.6(2) . . ?
O8 C27 H27A 110.0 . . ?
C28 C27 H27A 110.0 . . ?
O8 C27 H27B 110.0 . . ?
C28 C27 H27B 110.0 . . ?
H27A C27 H27B 108.3 . . ?
N4 C28 C27 113.9(2) . . ?
N4 C28 H28A 108.8 . . ?
C27 C28 H28A 108.8 . . ?
N4 C28 H28B 108.8 . . ?
C27 C28 H28B 108.8 . . ?
H28A C28 H28B 107.7 . . ?
N4 C29 C30 113.4(2) . . ?
N4 C29 H29A 108.9 . . ?
C30 C29 H29A 108.9 . . ?
N4 C29 H29B 108.9 . . ?
C30 C29 H29B 108.9 . . ?
H29A C29 H29B 107.7 . . ?
O9 C30 C29 108.6(2) . . ?
O9 C30 H30A 110.0 . . ?
C29 C30 H30A 110.0 . . ?
O9 C30 H30B 110.0 . . ?
C29 C30 H30B 110.0 . . ?
H30A C30 H30B 108.3 . . ?
O9 C31 C32 109.4(2) . . ?
O9 C31 H31A 109.8 . . ?
C32 C31 H31A 109.8 . . ?
O9 C31 H31B 109.8 . . ?
C32 C31 H31B 109.8 . . ?
H31A C31 H31B 108.2 . . ?
O10 C32 C31 109.1(2) . . ?
O10 C32 H32A 109.9 . . ?
C31 C32 H32A 109.9 . . ?
O10 C32 H32B 109.9 . . ?
C31 C32 H32B 109.9 . . ?
H32A C32 H32B 108.3 . . ?
O10 C33 C34 108.8(2) . . ?
O10 C33 H33A 109.9 . . ?
C34 C33 H33A 109.9 . . ?
O10 C33 H33B 109.9 . . ?
C34 C33 H33B 109.9 . . ?
H33A C33 H33B 108.3 . . ?
N3 C34 C33 113.8(2) . . ?
N3 C34 H34A 108.8 . . ?
C33 C34 H34A 108.8 . . ?
N3 C34 H34B 108.8 . . ?
C33 C34 H34B 108.8 . . ?
H34A C34 H34B 107.7 . . ?
N3 C35 C36 114.4(2) . . ?
N3 C35 H35A 108.7 . . ?
C36 C35 H35A 108.7 . . ?
N3 C35 H35B 108.7 . . ?
C36 C35 H35B 108.7 . . ?
H35A C35 H35B 107.6 . . ?
O11 C36 C35 109.4(2) . . ?
O11 C36 H36A 109.8 . . ?
C35 C36 H36A 109.8 . . ?
O11 C36 H36B 109.8 . . ?
C35 C36 H36B 109.8 . . ?
H36A C36 H36B 108.2 . . ?
O11 C37A C38A 108.0(3) . . ?
O11 C37A H37A 110.1 . . ?
C38A C37A H37A 110.1 . . ?
O11 C37A H37B 110.1 . . ?
C38A C37A H37B 110.1 . . ?
H37A C37A H37B 108.4 . . ?
O12A C38A C37A 106.3(4) . . ?
O12A C38A K2 60.5(3) . . ?
C37A C38A K2 88.1(2) . . ?
O12A C38A H38A 110.5 . . ?
C37A C38A H38A 110.5 . . ?
K2 C38A H38A 161.4 . . ?
O12A C38A H38B 110.5 . . ?
C37A C38A H38B 110.5 . . ?
K2 C38A H38B 64.1 . . ?
H38A C38A H38B 108.7 . . ?
C38A O12A C39 109.0(4) . . ?
C38A O12A K2 94.4(3) . . ?
C39 O12A K2 114.2(3) . . ?
O11 C37B C38B 112.7(3) . . ?
O11 C37B H37C 109.1 . . ?
C38B C37B H37C 109.1 . . ?
O11 C37B H37D 109.1 . . ?
C38B C37B H37D 109.1 . . ?
H37C C37B H37D 107.8 . . ?
O12B C38B C37B 106.5(6) . . ?
O12B C38B H38C 110.4 . . ?
C37B C38B H38C 110.4 . . ?
O12B C38B H38D 110.4 . . ?
C37B C38B H38D 110.4 . . ?
H38C C38B H38D 108.6 . . ?
C38B O12B C39 104.3(5) . . ?
C38B O12B K2 118.4(4) . . ?
C39 O12B K2 117.4(3) . . ?
O12A C39 C40 120.9(3) . . ?
C40 C39 O12B 96.8(4) . . ?
O12A C39 H39A 107.1 . . ?
C40 C39 H39A 107.1 . . ?
O12A C39 H39B 107.1 . . ?
C40 C39 H39B 107.1 . . ?
H39A C39 H39B 106.8 . . ?
N4 C40 C39 113.8(2) . . ?
N4 C40 H40A 108.8 . . ?
C39 C40 H40A 108.8 . . ?
N4 C40 H40B 108.8 . . ?
C39 C40 H40B 108.8 . . ?
H40A C40 H40B 107.7 . . ?
H5C N5 H5D 109.5 . . ?
H5C N5 H5E 109.5 . . ?
H5D N5 H5E 109.5 . . ?
H6C N6 H6D 109.5 . . ?
H6C N6 H6E 109.5 . . ?
H6D N6 H6E 109.5 . . ?

loop_
_geom_bond_atom_site_label_1
_geom_bond_atom_site_label_2
_geom_bond_distance
_geom_bond_site_symmetry_2
_geom_bond_publ_flag
Ge1 Zn1 2.5164(4) . ?
Ge1 Zn2 2.5273(4) . ?
Ge1 Ge3 2.5859(4) . ?
Ge1 Ge4 2.5971(4) . ?
Ge1 Ge2 2.9281(4) . ?
Ge2 Zn2 2.5135(4) . ?
Ge2 Zn1 2.5180(4) . ?
Ge2 Ge3 2.5978(4) . ?
Ge2 Ge4 2.6045(4) . ?
Ge3 Ge4 2.4717(4) . ?
Ge3 Zn1 2.7097(4) . ?
Ge4 Zn2 2.6820(4) . ?
Zn1 C1 2.008(2) . ?
C1 C2 1.531(3) . ?
C1 H1A 0.9900 . ?
C1 H1B 0.9900 . ?
C2 H2A 0.9800 . ?
C2 H2B 0.9800 . ?
C2 H2C 0.9800 . ?
Zn2 C3 2.004(3) . ?
C3 C4 1.525(5) . ?
C3 H3A 0.9900 . ?
C3 H3B 0.9900 . ?
C4 H4A 0.9800 . ?
C4 H4B 0.9800 . ?
C4 H4C 0.9800 . ?
K1 O4 2.7889(17) . ?
K1 O1 2.8044(16) . ?
K1 O6 2.8094(18) . ?
K1 O5 2.8344(18) . ?
K1 O3 2.8482(17) . ?
K1 O2 2.8532(16) . ?
K1 N2 2.9554(19) . ?
K1 N1 2.9909(19) . ?
N1 C17 1.472(3) . ?
N1 C5 1.473(3) . ?
N1 C16 1.476(3) . ?
N2 C10 1.468(3) . ?
N2 C11 1.469(3) . ?
N2 C22 1.473(3) . ?
O1 C7 1.421(3) . ?
O1 C6 1.431(3) . ?
O2 C8 1.428(3) . ?
O2 C9 1.431(3) . ?
O3 C13 1.425(3) . ?
O3 C12 1.433(3) . ?
O4 C14 1.423(3) . ?
O4 C15 1.436(3) . ?
O5 C19 1.426(3) . ?
O5 C18 1.429(3) . ?
O6 C20 1.427(3) . ?
O6 C21 1.437(3) . ?
C5 C6 1.509(4) . ?
C5 H5A 0.9900 . ?
C5 H5B 0.9900 . ?
C6 H6A 0.9900 . ?
C6 H6B 0.9900 . ?
C7 C8 1.506(3) . ?
C7 H7A 0.9900 . ?
C7 H7B 0.9900 . ?
C8 H8A 0.9900 . ?
C8 H8B 0.9900 . ?
C9 C10 1.512(4) . ?
C9 H9A 0.9900 . ?
C9 H9B 0.9900 . ?
C10 H10A 0.9900 . ?
C10 H10B 0.9900 . ?
C11 C12 1.509(4) . ?
C11 H11A 0.9900 . ?
C11 H11B 0.9900 . ?
C12 H12A 0.9900 . ?
C12 H12B 0.9900 . ?
C13 C14 1.500(4) . ?
C13 H13A 0.9900 . ?
C13 H13B 0.9900 . ?
C14 H14A 0.9900 . ?
C14 H14B 0.9900 . ?
C15 C16 1.500(4) . ?
C15 H15A 0.9900 . ?
C15 H15B 0.9900 . ?
C16 H16A 0.9900 . ?
C16 H16B 0.9900 . ?
C17 C18 1.504(4) . ?
C17 H17A 0.9900 . ?
C17 H17B 0.9900 . ?
C18 H18A 0.9900 . ?
C18 H18B 0.9900 . ?
C19 C20 1.502(4) . ?
C19 H19A 0.9900 . ?
C19 H19B 0.9900 . ?
C20 H20A 0.9900 . ?
C20 H20B 0.9900 . ?
C21 C22 1.505(4) . ?
C21 H21A 0.9900 . ?
C21 H21B 0.9900 . ?
C22 H22A 0.9900 . ?
C22 H22B 0.9900 . ?
K2 O11 2.724(2) . ?
K2 O12B 2.776(5) . ?
K2 O8 2.7873(18) . ?
K2 O10 2.8076(17) . ?
K2 O7 2.8495(18) . ?
K2 O9 2.8620(17) . ?
K2 O12A 2.890(4) . ?
K2 N3 3.018(2) . ?
K2 N4 3.032(2) . ?
K2 C38A 3.310(5) . ?
N3 C23 1.467(3) . ?
N3 C35 1.473(3) . ?
N3 C34 1.478(3) . ?
N4 C28 1.471(3) . ?
N4 C29 1.471(3) . ?
N4 C40 1.480(4) . ?
O7 C25 1.429(3) . ?
O7 C24 1.435(3) . ?
O8 C26 1.423(3) . ?
O8 C27 1.433(3) . ?
O9 C31 1.427(3) . ?
O9 C30 1.429(3) . ?
O10 C32 1.419(3) . ?
O10 C33 1.433(3) . ?
O11 C37B 1.414(3) . ?
O11 C37A 1.414(3) . ?
O11 C36 1.416(3) . ?
C23 C24 1.510(4) . ?
C23 H23A 0.9900 . ?
C23 H23B 0.9900 . ?
C24 H24A 0.9900 . ?
C24 H24B 0.9900 . ?
C25 C26 1.499(4) . ?
C25 H25A 0.9900 . ?
C25 H25B 0.9900 . ?
C26 H26A 0.9900 . ?
C26 H26B 0.9900 . ?
C27 C28 1.506(4) . ?
C27 H27A 0.9900 . ?
C27 H27B 0.9900 . ?
C28 H28A 0.9900 . ?
C28 H28B 0.9900 . ?
C29 C30 1.517(4) . ?
C29 H29A 0.9900 . ?
C29 H29B 0.9900 . ?
C30 H30A 0.9900 . ?
C30 H30B 0.9900 . ?
C31 C32 1.491(4) . ?
C31 H31A 0.9900 . ?
C31 H31B 0.9900 . ?
C32 H32A 0.9900 . ?
C32 H32B 0.9900 . ?
C33 C34 1.500(4) . ?
C33 H33A 0.9900 . ?
C33 H33B 0.9900 . ?
C34 H34A 0.9900 . ?
C34 H34B 0.9900 . ?
C35 C36 1.500(4) . ?
C35 H35A 0.9900 . ?
C35 H35B 0.9900 . ?
C36 H36A 0.9900 . ?
C36 H36B 0.9900 . ?
C37A C38A 1.557(5) . ?
C37A H37A 0.9900 . ?
C37A H37B 0.9900 . ?
C38A O12A 1.407(8) . ?
C38A H38A 0.9900 . ?
C38A H38B 0.9900 . ?
O12A C39 1.445(4) . ?
C37B C38B 1.490(7) . ?
C37B H37C 0.9900 . ?
C37B H37D 0.9900 . ?
C38B O12B 1.444(10) . ?
C38B H38C 0.9900 . ?
C38B H38D 0.9900 . ?
O12B C39 1.515(6) . ?
C39 C40 1.507(5) . ?
C39 H39A 0.9900 . ?
C39 H39B 0.9900 . ?
C40 H40A 0.9900 . ?
C40 H40B 0.9900 . ?
N5 H5C 0.9100 . ?
N5 H5D 0.9100 . ?
N5 H5E 0.9100 . ?
N6 H6C 0.9100 . ?
N6 H6D 0.9100 . ?
N6 H6E 0.9100 . ?
